data_4026234
loop_
_publ_author_name
'Wanchai Pluempanupat'
'Michael Abraham'
'Lothar Brecker'
'Peter Wolschann'
'Alfred Karpfen'
'Vladimir B. Arion'
'Michael Widhalm'

_publ_section_title
;
 Synthesis and Conformation of Chiral Biheteroaryls
;
_journal_name_full 'Journal of Organic Chemistry'
_journal_page_first 3222
_journal_page_last 3230
_journal_paper_doi 10.1021/jo200089p
_journal_volume 76
_journal_year 2011
_chemical_formula_moiety 'C30 H28 N2 O4 S2'
_chemical_formula_sum 'C30 H28 N2 O4 S2'
_chemical_formula_weight 544.66
_chemical_name_systematic
; 
(R)-1,1'-bis(methylsulfonyl)-2,2',5,5'-tetrahydro-1H,1'H-
11,11'-binaphtho[2,3-b]azepine 
;
_space_group_IT_number 154
_symmetry_cell_setting trigonal
_symmetry_space_group_name_Hall 'P 32 2"'
_symmetry_space_group_name_H-M 'P 32 2 1'
_atom_sites_solution_hydrogens geom
_atom_sites_solution_primary direct
_atom_sites_solution_secondary difmap
_audit_creation_method SHELXL-97
_cell_angle_alpha 90.00
_cell_angle_beta 90.00
_cell_angle_gamma 120.00
_cell_formula_units_Z 3
_cell_length_a 9.1735(4)
_cell_length_b 9.1735(4)
_cell_length_c 25.9022(14)
_cell_measurement_reflns_used 6824
_cell_measurement_temperature 100(2)
_cell_measurement_theta_max 22.26
_cell_measurement_theta_min 2.36
_cell_volume 1887.72(15)
_computing_structure_refinement 'SHELXL-97 (Sheldrick, 1997)'
_computing_structure_solution 'SHELXS-97 (Sheldrick, 1990)'
_diffrn_ambient_temperature 100(2)
_diffrn_measured_fraction_theta_full 0.996
_diffrn_measured_fraction_theta_max 0.996
_diffrn_radiation_monochromator graphite
_diffrn_radiation_source 'fine-focus sealed tube'
_diffrn_radiation_type MoK\a
_diffrn_radiation_wavelength 0.71073
_diffrn_reflns_av_R_equivalents 0.0866
_diffrn_reflns_av_sigmaI/netI 0.0340
_diffrn_reflns_limit_h_max 10
_diffrn_reflns_limit_h_min -10
_diffrn_reflns_limit_k_max 10
_diffrn_reflns_limit_k_min -10
_diffrn_reflns_limit_l_max 31
_diffrn_reflns_limit_l_min -31
_diffrn_reflns_number 42239
_diffrn_reflns_theta_full 25.27
_diffrn_reflns_theta_max 25.27
_diffrn_reflns_theta_min 2.36
_exptl_absorpt_coefficient_mu 0.254
_exptl_absorpt_correction_T_max 0.9800
_exptl_absorpt_correction_T_min 0.8837
_exptl_absorpt_correction_type multi-scan
_exptl_absorpt_process_details SADABS
_exptl_crystal_colour grey
_exptl_crystal_density_diffrn 1.437
_exptl_crystal_description plate
_exptl_crystal_F_000 858
_exptl_crystal_size_max 0.50
_exptl_crystal_size_mid 0.20
_exptl_crystal_size_min 0.08
_refine_diff_density_max 0.230
_refine_diff_density_min -0.347
_refine_diff_density_rms 0.051
_refine_ls_abs_structure_details 'Flack H D (1983), Acta Cryst. A39, 876-881'
_refine_ls_abs_structure_Flack -0.08(11)
_refine_ls_extinction_method none
_refine_ls_goodness_of_fit_ref 1.085
_refine_ls_hydrogen_treatment constr
_refine_ls_matrix_type full
_refine_ls_number_parameters 172
_refine_ls_number_reflns 2260
_refine_ls_number_restraints 0
_refine_ls_restrained_S_all 1.085
_refine_ls_R_factor_all 0.0491
_refine_ls_R_factor_gt 0.0393
_refine_ls_shift/su_max 0.000
_refine_ls_shift/su_mean 0.000
_refine_ls_structure_factor_coef Fsqd
_refine_ls_weighting_details 'calc w=1/[\s^2^(Fo^2^)+(0.0429P)^2^+1.2677P] where P=(Fo^2^+2Fc^2^)/3'
_refine_ls_weighting_scheme calc
_refine_ls_wR_factor_gt 0.0924
_refine_ls_wR_factor_ref 0.0967
_reflns_number_gt 1974
_reflns_number_total 2260
_reflns_threshold_expression >2sigma(I)
_cod_data_source_file jo200089p_si_003_1.cif
_cod_data_source_block miw1700
_cod_database_code 4026234

loop_
_symmetry_equiv_pos_as_xyz
'x, y, z'
'-y, x-y, z+2/3'
'-x+y, -x, z+1/3'
'y, x, -z'
'-x, -x+y, -z+2/3'
'x-y, -y, -z+1/3'

loop_
_atom_site_label
_atom_site_type_symbol
_atom_site_fract_x
_atom_site_fract_y
_atom_site_fract_z
_atom_site_U_iso_or_equiv
_atom_site_adp_type
_atom_site_occupancy
_atom_site_symmetry_multiplicity
_atom_site_calc_flag
_atom_site_refinement_flags
S1 S -0.05256(9) 0.11977(10) -0.06894(3) 0.0246(2) Uani 1 1 d .
O1 O -0.1349(3) 0.0429(3) -0.02144(8) 0.0305(6) Uani 1 1 d .
O2 O -0.1500(3) 0.1244(3) -0.11183(8) 0.0302(5) Uani 1 1 d .
N1 N 0.0946(3) 0.3142(3) -0.05621(9) 0.0231(6) Uani 1 1 d .
C1 C 0.1235(4) 0.4460(4) -0.09419(11) 0.0274(7) Uani 1 1 d .
H1A H 0.0975 0.3947 -0.1290 0.033 Uiso 1 1 calc R
H1B H 0.2445 0.5322 -0.0937 0.033 Uiso 1 1 calc R
C2 C 0.0238(4) 0.5319(4) -0.08606(12) 0.0298(8) Uani 1 1 d .
H2 H 0.0258 0.6011 -0.1137 0.036 Uiso 1 1 calc R
C3 C -0.0685(4) 0.5244(4) -0.04485(13) 0.0278(7) Uani 1 1 d .
H3 H -0.1246 0.5876 -0.0468 0.033 Uiso 1 1 calc R
C4 C -0.0924(4) 0.4257(4) 0.00436(12) 0.0281(7) Uani 1 1 d .
H4A H -0.1403 0.4668 0.0311 0.034 Uiso 1 1 calc R
H4B H -0.1753 0.3058 -0.0022 0.034 Uiso 1 1 calc R
C5 C 0.0671(4) 0.4378(4) 0.02518(11) 0.0213(7) Uani 1 1 d .
C6 C 0.1312(4) 0.5106(3) 0.07232(10) 0.0224(7) Uani 1 1 d .
H6 H 0.0688 0.5451 0.0933 0.027 Uiso 1 1 calc R
C7 C 0.2873(4) 0.5356(4) 0.09047(10) 0.0226(7) Uani 1 1 d .
C8 C 0.3608(4) 0.6225(4) 0.13712(11) 0.0273(7) Uani 1 1 d .
H8 H 0.2992 0.6561 0.1588 0.033 Uiso 1 1 calc R
C9 C 0.5184(4) 0.6586(4) 0.15141(11) 0.0300(8) Uani 1 1 d .
H9 H 0.5642 0.7151 0.1831 0.036 Uiso 1 1 calc R
C10 C 0.6143(4) 0.6129(4) 0.11963(11) 0.0294(7) Uani 1 1 d .
H10 H 0.7264 0.6442 0.1289 0.035 Uiso 1 1 calc R
C11 C 0.5442(4) 0.5228(4) 0.07507(11) 0.0226(7) Uani 1 1 d .
H11 H 0.6079 0.4905 0.0540 0.027 Uiso 1 1 calc R
C12 C 0.3767(4) 0.4772(3) 0.06020(11) 0.0203(6) Uani 1 1 d .
C13 C 0.3030(4) 0.3858(4) 0.01381(10) 0.0190(6) Uani 1 1 d .
C14 C 0.1559(4) 0.3750(3) -0.00436(10) 0.0184(6) Uani 1 1 d .
C15 C 0.0552(4) 0.0183(4) -0.09274(11) 0.0300(7) Uani 1 1 d .
H15A H 0.1112 0.0709 -0.1253 0.045 Uiso 1 1 calc R
H15B H -0.0255 -0.1011 -0.0986 0.045 Uiso 1 1 calc R
H15C H 0.1395 0.0291 -0.0674 0.045 Uiso 1 1 calc R

loop_
_atom_site_aniso_label
_atom_site_aniso_U_11
_atom_site_aniso_U_22
_atom_site_aniso_U_33
_atom_site_aniso_U_23
_atom_site_aniso_U_13
_atom_site_aniso_U_12
S1 0.0199(4) 0.0287(4) 0.0246(4) -0.0035(3) -0.0009(3) 0.0116(4)
O1 0.0261(12) 0.0310(13) 0.0297(13) -0.0007(10) 0.0041(10) 0.0107(10)
O2 0.0244(12) 0.0400(13) 0.0256(12) -0.0078(10) -0.0085(9) 0.0157(10)
N1 0.0203(13) 0.0283(14) 0.0206(13) 0.0000(11) -0.0009(10) 0.0120(12)
C1 0.0212(16) 0.0314(18) 0.0234(16) 0.0057(13) -0.0033(13) 0.0085(14)
C2 0.0236(17) 0.0288(18) 0.0299(18) 0.0061(14) -0.0046(14) 0.0078(14)
C3 0.0200(16) 0.0237(16) 0.0386(18) 0.0013(14) -0.0024(14) 0.0101(13)
C4 0.0205(15) 0.0280(17) 0.0372(18) -0.0026(14) 0.0043(13) 0.0132(13)
C5 0.0230(16) 0.0197(15) 0.0199(15) 0.0085(12) 0.0062(12) 0.0097(13)
C6 0.0276(17) 0.0189(15) 0.0210(15) 0.0058(12) 0.0120(13) 0.0117(14)
C7 0.0335(17) 0.0165(15) 0.0167(15) 0.0043(12) 0.0042(12) 0.0117(14)
C8 0.045(2) 0.0226(16) 0.0143(15) 0.0014(12) 0.0041(14) 0.0173(15)
C9 0.051(2) 0.0220(16) 0.0176(15) -0.0048(13) -0.0083(14) 0.0191(16)
C10 0.040(2) 0.0188(17) 0.0275(17) -0.0008(14) -0.0105(15) 0.0131(15)
C11 0.0266(17) 0.0191(16) 0.0231(16) -0.0008(13) -0.0049(14) 0.0123(14)
C12 0.0274(17) 0.0130(13) 0.0189(15) 0.0041(11) 0.0036(13) 0.0088(12)
C13 0.0203(16) 0.0150(15) 0.0193(15) 0.0034(12) 0.0036(12) 0.0071(12)
C14 0.0189(15) 0.0177(14) 0.0157(14) 0.0011(11) 0.0023(12) 0.0071(12)
C15 0.0245(17) 0.037(2) 0.0275(17) -0.0129(15) -0.0062(14) 0.0151(15)

loop_
_atom_type_symbol
_atom_type_description
_atom_type_scat_dispersion_real
_atom_type_scat_dispersion_imag
_atom_type_scat_source
C C 0.0033 0.0016 'International Tables Vol C Tables 4.2.6.8 and 6.1.1.4'
H H 0.0000 0.0000 'International Tables Vol C Tables 4.2.6.8 and 6.1.1.4'
N N 0.0061 0.0033 'International Tables Vol C Tables 4.2.6.8 and 6.1.1.4'
O O 0.0106 0.0060 'International Tables Vol C Tables 4.2.6.8 and 6.1.1.4'
S S 0.1246 0.1234 'International Tables Vol C Tables 4.2.6.8 and 6.1.1.4'

loop_
_geom_angle_atom_site_label_1
_geom_angle_atom_site_label_2
_geom_angle_atom_site_label_3
_geom_angle
_geom_angle_site_symmetry_3
O1 S1 O2 119.71(13) .
O1 S1 N1 107.86(13) .
O2 S1 N1 107.93(13) .
O1 S1 C15 109.59(14) .
O2 S1 C15 105.35(13) .
N1 S1 C15 105.55(14) .
C14 N1 C1 115.1(2) .
C14 N1 S1 123.45(19) .
C1 N1 S1 117.9(2) .
N1 C1 C2 115.6(2) .
N1 C1 H1A 108.4 .
C2 C1 H1A 108.4 .
N1 C1 H1B 108.4 .
C2 C1 H1B 108.4 .
H1A C1 H1B 107.4 .
C3 C2 C1 128.5(3) .
C3 C2 H2 115.7 .
C1 C2 H2 115.7 .
C2 C3 C4 126.8(3) .
C2 C3 H3 116.6 .
C4 C3 H3 116.6 .
C5 C4 C3 114.3(3) .
C5 C4 H4A 108.7 .
C3 C4 H4A 108.7 .
C5 C4 H4B 108.7 .
C3 C4 H4B 108.7 .
H4A C4 H4B 107.6 .
C6 C5 C14 118.6(3) .
C6 C5 C4 121.1(3) .
C14 C5 C4 120.3(3) .
C5 C6 C7 121.8(3) .
C5 C6 H6 119.1 .
C7 C6 H6 119.1 .
C6 C7 C8 122.2(3) .
C6 C7 C12 119.0(3) .
C8 C7 C12 118.7(3) .
C9 C8 C7 121.1(3) .
C9 C8 H8 119.5 .
C7 C8 H8 119.5 .
C8 C9 C10 120.8(3) .
C8 C9 H9 119.6 .
C10 C9 H9 119.6 .
C11 C10 C9 119.5(3) .
C11 C10 H10 120.2 .
C9 C10 H10 120.2 .
C10 C11 C12 120.8(3) .
C10 C11 H11 119.6 .
C12 C11 H11 119.6 .
C7 C12 C13 119.6(3) .
C7 C12 C11 118.7(2) .
C13 C12 C11 121.5(3) .
C14 C13 C12 119.1(2) .
C14 C13 C13 121.6(3) 4
C12 C13 C13 119.3(3) 4
C13 C14 C5 121.3(2) .
C13 C14 N1 121.1(2) .
C5 C14 N1 117.3(2) .
S1 C15 H15A 109.5 .
S1 C15 H15B 109.5 .
H15A C15 H15B 109.5 .
S1 C15 H15C 109.5 .
H15A C15 H15C 109.5 .
H15B C15 H15C 109.5 .

loop_
_geom_bond_atom_site_label_1
_geom_bond_atom_site_label_2
_geom_bond_distance
_geom_bond_site_symmetry_2
S1 O1 1.431(2) .
S1 O2 1.440(2) .
S1 N1 1.645(3) .
S1 C15 1.773(3) .
N1 C14 1.455(4) .
N1 C1 1.477(4) .
C1 C2 1.491(5) .
C1 H1A 0.9900 .
C1 H1B 0.9900 .
C2 C3 1.342(4) .
C2 H2 0.9500 .
C3 C4 1.515(5) .
C3 H3 0.9500 .
C4 C5 1.511(4) .
C4 H4A 0.9900 .
C4 H4B 0.9900 .
C5 C6 1.375(4) .
C5 C14 1.431(4) .
C6 C7 1.413(4) .
C6 H6 0.9500 .
C7 C8 1.419(4) .
C7 C12 1.419(4) .
C8 C9 1.363(4) .
C8 H8 0.9500 .
C9 C10 1.413(4) .
C9 H9 0.9500 .
C10 C11 1.378(4) .
C10 H10 0.9500 .
C11 C12 1.428(4) .
C11 H11 0.9500 .
C12 C13 1.427(4) .
C13 C14 1.386(4) .
C13 C13 1.497(5) 4
C15 H15A 0.9800 .
C15 H15B 0.9800 .
C15 H15C 0.9800 .

loop_
_geom_torsion_atom_site_label_1
_geom_torsion_atom_site_label_2
_geom_torsion_atom_site_label_3
_geom_torsion_atom_site_label_4
_geom_torsion
_geom_torsion_site_symmetry_1
_geom_torsion_site_symmetry_4
O1 S1 N1 C14 15.3(3) . .
O2 S1 N1 C14 145.9(2) . .
C15 S1 N1 C14 -101.8(2) . .
O1 S1 N1 C1 -142.5(2) . .
O2 S1 N1 C1 -11.8(2) . .
C15 S1 N1 C1 100.4(2) . .
C14 N1 C1 C2 -68.8(3) . .
S1 N1 C1 C2 90.8(3) . .
N1 C1 C2 C3 11.3(5) . .
C1 C2 C3 C4 0.5(5) . .
C2 C3 C4 C5 43.6(5) . .
C3 C4 C5 C6 116.3(3) . .
C3 C4 C5 C14 -62.9(4) . .
C14 C5 C6 C7 4.6(4) . .
C4 C5 C6 C7 -174.6(3) . .
C5 C6 C7 C8 174.9(3) . .
C5 C6 C7 C12 -2.8(4) . .
C6 C7 C8 C9 -173.9(3) . .
C12 C7 C8 C9 3.8(4) . .
C7 C8 C9 C10 1.1(5) . .
C8 C9 C10 C11 -3.6(5) . .
C9 C10 C11 C12 1.0(4) . .
C6 C7 C12 C13 -3.8(4) . .
C8 C7 C12 C13 178.4(3) . .
C6 C7 C12 C11 171.5(3) . .
C8 C7 C12 C11 -6.3(4) . .
C10 C11 C12 C7 3.9(4) . .
C10 C11 C12 C13 179.2(3) . .
C7 C12 C13 C14 8.5(4) . .
C11 C12 C13 C14 -166.7(3) . .
C7 C12 C13 C13 -171.1(2) . 4
C11 C12 C13 C13 13.7(4) . 4
C12 C13 C14 C5 -6.8(4) . .
C13 C13 C14 C5 172.8(2) 4 .
C12 C13 C14 N1 167.3(2) . .
C13 C13 C14 N1 -13.2(4) 4 .
C6 C5 C14 C13 0.3(4) . .
C4 C5 C14 C13 179.6(3) . .
C6 C5 C14 N1 -173.9(2) . .
C4 C5 C14 N1 5.3(4) . .
C1 N1 C14 C13 -103.4(3) . .
S1 N1 C14 C13 98.3(3) . .
C1 N1 C14 C5 70.9(3) . .
S1 N1 C14 C5 -87.4(3) . .
